data_7025060
loop_
_publ_author_name
'Chmel, Nikola Paul'
'Howson, Suzanne E.'
'Allan, Laura E. N.'
'Barker, James'
'Clarkson, Guy J.'
'Turner, Scott S.'
'Scott, Peter'

_publ_section_title
;
 Organic-soluble optically pure anionic metal complexes
 PPh4[M(III)(S,S-EDDS)].2H2O (M = Fe, Co, Cr).
;
_journal_issue 11
_journal_name_full 'Dalton transactions (Cambridge, England : 2003)'
_journal_page_first 2919
_journal_page_last 2927
_journal_paper_doi 10.1039/b924787d
_journal_volume 39
_journal_year 2010
_chemical_absolute_configuration rmad
_chemical_formula_sum 'C34 H36 Cr N2 O10 P'
_chemical_formula_weight 715.62
_chemical_name_systematic
;
?
;
_space_group_IT_number 18
_symmetry_cell_setting orthorhombic
_symmetry_space_group_name_Hall 'P 2 2ab'
_symmetry_space_group_name_H-M 'P 21 21 2'
_atom_sites_solution_hydrogens geom
_atom_sites_solution_primary direct
_atom_sites_solution_secondary difmap
_audit_creation_method SHELXL-97
_cell_angle_alpha 90.00
_cell_angle_beta 90.00
_cell_angle_gamma 90.00
_cell_formula_units_Z 2
_cell_length_a 12.7168(3)
_cell_length_b 16.9853(5)
_cell_length_c 7.3700(2)
_cell_measurement_reflns_used 4459
_cell_measurement_temperature 100(2)
_cell_measurement_theta_max 29.29
_cell_measurement_theta_min 2.75
_cell_volume 1591.91(7)
_computing_cell_refinement 'CrysAlis RED, Oxford Diffraction Ltd'
_computing_data_collection 'CrysAlis CCD, Oxford Diffraction Ltd'
_computing_data_reduction 'CrysAlis RED, Oxford Diffraction Ltd'
_computing_molecular_graphics 'SHELXTL (Sheldrick, 1997)'
_computing_publication_material 'SHELXTL (Sheldrick, 1997)'
_computing_structure_refinement 'SHELXL-97 (Sheldrick, 1997)'
_computing_structure_solution 'SHELXS-97 (Sheldrick, 1990)'
_diffrn_ambient_temperature 100(2)
_diffrn_detector_area_resol_mean 10.2833
_diffrn_measured_fraction_theta_full 0.996
_diffrn_measured_fraction_theta_max 0.890
_diffrn_measurement_device_type 'Oxford Diffraction Gemini R'
_diffrn_measurement_method '\f & \w scans'
_diffrn_radiation_monochromator graphite
_diffrn_radiation_source 'Enhance (Mo) X-ray Source''
_diffrn_radiation_type MoK\a
_diffrn_radiation_wavelength 0.71073
_diffrn_reflns_av_R_equivalents 0.0255
_diffrn_reflns_av_sigmaI/netI 0.0460
_diffrn_reflns_limit_h_max 17
_diffrn_reflns_limit_h_min -12
_diffrn_reflns_limit_k_max 12
_diffrn_reflns_limit_k_min -21
_diffrn_reflns_limit_l_max 9
_diffrn_reflns_limit_l_min -10
_diffrn_reflns_number 6946
_diffrn_reflns_theta_full 27.00
_diffrn_reflns_theta_max 29.36
_diffrn_reflns_theta_min 2.76
_diffrn_standards_decay_% nil
_exptl_absorpt_coefficient_mu 0.473
_exptl_absorpt_correction_T_max 1.00
_exptl_absorpt_correction_T_min 0.98
_exptl_absorpt_correction_type multi-scan
_exptl_absorpt_process_details 'ABSPACK(CrysAlis, Oxford Diffraction)'
_exptl_crystal_colour red
_exptl_crystal_density_diffrn 1.493
_exptl_crystal_density_method 'not measured'
_exptl_crystal_description block
_exptl_crystal_F_000 746
_exptl_crystal_size_max 0.28
_exptl_crystal_size_mid 0.15
_exptl_crystal_size_min 0.10
_refine_diff_density_max 0.332
_refine_diff_density_min -0.346
_refine_diff_density_rms 0.053
_refine_ls_abs_structure_details 'Flack H D (1983), Acta Cryst. A39, 876-881, 1482 Friedel pairs'
_refine_ls_abs_structure_Flack 0.020(17)
_refine_ls_extinction_method none
_refine_ls_goodness_of_fit_ref 0.991
_refine_ls_hydrogen_treatment mixed
_refine_ls_matrix_type full
_refine_ls_number_parameters 227
_refine_ls_number_reflns 3713
_refine_ls_number_restraints 3
_refine_ls_restrained_S_all 0.992
_refine_ls_R_factor_all 0.0363
_refine_ls_R_factor_gt 0.0309
_refine_ls_shift/su_max 0.001
_refine_ls_shift/su_mean 0.000
_refine_ls_structure_factor_coef Fsqd
_refine_ls_weighting_details 'calc w=1/[\s^2^(Fo^2^)+(0.0361P)^2^+0.0000P] where P=(Fo^2^+2Fc^2^)/3'
_refine_ls_weighting_scheme calc
_refine_ls_wR_factor_gt 0.0673
_refine_ls_wR_factor_ref 0.0688
_reflns_number_gt 3292
_reflns_number_total 3713
_reflns_threshold_expression >2sigma(I)
_cod_data_source_file b924787d.txt
_cod_data_source_block nc13
_cod_original_sg_symbol_H-M P2(1)2(1)2
_cod_database_code 7025060

loop_
_symmetry_equiv_pos_as_xyz
'x, y, z'
'-x, -y, z'
'x+1/2, -y+1/2, -z'
'-x+1/2, y+1/2, -z'

loop_
_atom_site_label
_atom_site_type_symbol
_atom_site_fract_x
_atom_site_fract_y
_atom_site_fract_z
_atom_site_U_iso_or_equiv
_atom_site_adp_type
_atom_site_occupancy
_atom_site_symmetry_multiplicity
_atom_site_calc_flag
_atom_site_refinement_flags
Cr1 Cr 0.5000 0.5000 0.64953(5) 0.00986(10) Uani 1 2 d S
O1 O 0.45593(10) 0.57834(7) 0.82958(16) 0.0147(3) Uani 1 1 d .
O2 O 0.40348(11) 0.69347(8) 0.93849(18) 0.0206(3) Uani 1 1 d .
C1 C 0.44347(13) 0.65384(12) 0.8177(3) 0.0143(4) Uani 1 1 d .
C2 C 0.47783(13) 0.69650(11) 0.6441(2) 0.0144(4) Uani 1 1 d .
H2A H 0.4140 0.7174 0.5842 0.017 Uiso 1 1 calc R
H2B H 0.5213 0.7423 0.6799 0.017 Uiso 1 1 calc R
C3 C 0.53939(13) 0.64925(11) 0.5038(2) 0.0125(4) Uani 1 1 d .
H3A H 0.5554 0.6831 0.3963 0.015 Uiso 1 1 calc R
O3 O 0.71507(9) 0.66589(8) 0.61442(18) 0.0184(3) Uani 1 1 d .
C4 C 0.64220(15) 0.61965(12) 0.5890(2) 0.0138(4) Uani 1 1 d .
O4 O 0.64246(9) 0.54619(7) 0.63481(18) 0.0138(3) Uani 1 1 d .
N1 N 0.47725(11) 0.57994(10) 0.44622(19) 0.0114(3) Uani 1 1 d D
H1 H 0.4143(13) 0.5943(12) 0.423(3) 0.017 Uiso 1 1 d D
C5 C 0.51613(14) 0.54281(11) 0.2751(2) 0.0135(4) Uani 1 1 d .
H5A H 0.5937 0.5471 0.2680 0.016 Uiso 1 1 calc R
H5B H 0.4855 0.5700 0.1686 0.016 Uiso 1 1 calc R
P1 P 0.0000 0.5000 0.43012(8) 0.01093(13) Uani 1 2 d S
C6 C -0.10579(14) 0.52893(11) 0.2836(2) 0.0129(4) Uani 1 1 d .
C7 C -0.14478(15) 0.47443(12) 0.1588(3) 0.0201(4) Uani 1 1 d .
H7A H -0.1194 0.4218 0.1590 0.024 Uiso 1 1 calc R
C8 C -0.22041(14) 0.49731(16) 0.0351(2) 0.0219(4) Uani 1 1 d .
H8A H -0.2480 0.4601 -0.0487 0.026 Uiso 1 1 calc R
C9 C -0.25596(14) 0.57423(13) 0.0328(3) 0.0189(5) Uani 1 1 d .
H9A H -0.3070 0.5901 -0.0539 0.023 Uiso 1 1 calc R
C10 C -0.21737(14) 0.62808(11) 0.1565(3) 0.0182(4) Uani 1 1 d .
C11 C -0.14276(14) 0.60567(12) 0.2831(3) 0.0148(4) Uani 1 1 d .
H11A H -0.1171 0.6426 0.3691 0.018 Uiso 1 1 calc R
C12 C 0.03707(13) 0.57889(11) 0.5781(2) 0.0120(4) Uani 1 1 d .
C13 C -0.03684(14) 0.60512(12) 0.7027(2) 0.0156(4) Uani 1 1 d .
H13A H -0.1062 0.5844 0.7005 0.019 Uiso 1 1 calc R
C14 C -0.00980(15) 0.66142(11) 0.8300(2) 0.0172(4) Uani 1 1 d .
H14A H -0.0605 0.6796 0.9150 0.021 Uiso 1 1 calc R
C15 C 0.09178(15) 0.69113(11) 0.8329(3) 0.0175(4) Uani 1 1 d .
H15A H 0.1109 0.7293 0.9212 0.021 Uiso 1 1 calc R
C16 C 0.16545(14) 0.66560(12) 0.7081(3) 0.0205(4) Uani 1 1 d .
H16A H 0.2346 0.6868 0.7105 0.025 Uiso 1 1 calc R
H10A H -0.2427 0.6807 0.1544 0.025 Uiso 1 1 d R
C17 C 0.13918(15) 0.60917(12) 0.5791(3) 0.0174(4) Uani 1 1 d .
H17A H 0.1897 0.5915 0.4934 0.021 Uiso 1 1 calc R
O5 O 0.80686(11) 0.81990(9) 0.7163(2) 0.0215(3) Uani 1 1 d D
H5C H 0.8320(17) 0.8133(14) 0.822(2) 0.032 Uiso 1 1 d D
H5D H 0.7790(17) 0.7778(11) 0.693(3) 0.032 Uiso 1 1 d D

loop_
_atom_site_aniso_label
_atom_site_aniso_U_11
_atom_site_aniso_U_22
_atom_site_aniso_U_33
_atom_site_aniso_U_23
_atom_site_aniso_U_13
_atom_site_aniso_U_12
Cr1 0.01332(18) 0.0084(2) 0.00786(17) 0.000 0.000 0.00024(18)
O1 0.0226(6) 0.0100(7) 0.0113(6) -0.0011(5) 0.0009(5) 0.0020(5)
O2 0.0291(7) 0.0152(8) 0.0176(7) -0.0045(6) 0.0041(6) 0.0034(6)
C1 0.0143(8) 0.0134(10) 0.0153(9) -0.0039(8) -0.0035(8) 0.0009(7)
C2 0.0174(9) 0.0071(9) 0.0187(8) 0.0020(8) -0.0019(8) 0.0011(7)
C3 0.0155(8) 0.0101(10) 0.0120(8) 0.0018(8) 0.0005(7) -0.0015(7)
O3 0.0170(6) 0.0164(8) 0.0217(7) -0.0004(6) -0.0010(6) -0.0050(6)
C4 0.0159(8) 0.0160(11) 0.0095(8) -0.0011(7) 0.0027(8) -0.0002(8)
O4 0.0146(6) 0.0112(7) 0.0156(6) 0.0003(6) -0.0015(6) 0.0000(5)
N1 0.0116(8) 0.0122(8) 0.0106(7) 0.0005(6) -0.0006(6) 0.0006(6)
C5 0.0154(9) 0.0167(10) 0.0083(7) -0.0008(7) 0.0014(8) -0.0006(8)
P1 0.0110(3) 0.0100(3) 0.0118(3) 0.000 0.000 0.0009(3)
C6 0.0115(8) 0.0150(10) 0.0122(8) 0.0014(7) 0.0001(8) 0.0014(7)
C7 0.0219(9) 0.0173(10) 0.0212(10) -0.0042(8) -0.0012(9) 0.0034(8)
C8 0.0223(9) 0.0272(12) 0.0163(9) -0.0082(11) -0.0038(8) -0.0015(11)
C9 0.0136(9) 0.0275(13) 0.0157(10) 0.0061(9) 0.0003(8) 0.0028(8)
C10 0.0183(9) 0.0147(10) 0.0215(10) 0.0042(9) -0.0020(9) 0.0036(8)
C11 0.0133(8) 0.0136(10) 0.0176(9) -0.0003(8) 0.0011(8) -0.0012(7)
C12 0.0128(8) 0.0112(10) 0.0120(8) 0.0013(8) -0.0023(7) -0.0007(7)
C13 0.0130(8) 0.0169(11) 0.0170(9) 0.0001(8) 0.0016(8) -0.0025(7)
C14 0.0206(9) 0.0150(10) 0.0160(8) 0.0001(7) 0.0051(10) 0.0003(8)
C15 0.0251(10) 0.0112(10) 0.0162(9) -0.0010(8) -0.0045(9) -0.0024(8)
C16 0.0135(9) 0.0197(11) 0.0282(11) -0.0034(9) -0.0016(9) -0.0046(8)
C17 0.0128(8) 0.0171(11) 0.0223(10) -0.0021(8) 0.0032(8) -0.0001(8)
O5 0.0264(7) 0.0183(8) 0.0200(7) 0.0025(7) -0.0054(6) -0.0049(6)

loop_
_atom_type_symbol
_atom_type_description
_atom_type_scat_dispersion_real
_atom_type_scat_dispersion_imag
_atom_type_scat_source
C C 0.0033 0.0016 'International Tables Vol C Tables 4.2.6.8 and 6.1.1.4'
H H 0.0000 0.0000 'International Tables Vol C Tables 4.2.6.8 and 6.1.1.4'
N N 0.0061 0.0033 'International Tables Vol C Tables 4.2.6.8 and 6.1.1.4'
O O 0.0106 0.0060 'International Tables Vol C Tables 4.2.6.8 and 6.1.1.4'
P P 0.1023 0.0942 'International Tables Vol C Tables 4.2.6.8 and 6.1.1.4'
Cr Cr 0.3209 0.6236 'International Tables Vol C Tables 4.2.6.8 and 6.1.1.4'

loop_
_geom_angle_atom_site_label_1
_geom_angle_atom_site_label_2
_geom_angle_atom_site_label_3
_geom_angle
_geom_angle_site_symmetry_1
_geom_angle_site_symmetry_3
O1 Cr1 O1 94.83(7) 2_665 .
O1 Cr1 O4 92.55(5) 2_665 .
O1 Cr1 O4 91.71(5) . .
O1 Cr1 O4 91.71(5) 2_665 2_665
O1 Cr1 O4 92.55(5) . 2_665
O4 Cr1 O4 173.71(8) . 2_665
O1 Cr1 N1 90.28(5) 2_665 2_665
O1 Cr1 N1 171.08(5) . 2_665
O4 Cr1 N1 95.38(6) . 2_665
O4 Cr1 N1 79.97(6) 2_665 2_665
O1 Cr1 N1 171.08(5) 2_665 .
O1 Cr1 N1 90.28(5) . .
O4 Cr1 N1 79.97(6) . .
O4 Cr1 N1 95.38(6) 2_665 .
N1 Cr1 N1 85.63(9) 2_665 .
C1 O1 Cr1 131.37(12) . .
O2 C1 O1 123.02(17) . .
O2 C1 C2 117.66(17) . .
O1 C1 C2 119.31(16) . .
C3 C2 C1 117.58(15) . .
C3 C2 H2A 107.9 . .
C1 C2 H2A 107.9 . .
C3 C2 H2B 107.9 . .
C1 C2 H2B 107.9 . .
H2A C2 H2B 107.2 . .
N1 C3 C2 109.81(14) . .
N1 C3 C4 108.15(15) . .
C2 C3 C4 109.41(15) . .
N1 C3 H3A 109.8 . .
C2 C3 H3A 109.8 . .
C4 C3 H3A 109.8 . .
O3 C4 O4 125.10(17) . .
O3 C4 C3 119.69(17) . .
O4 C4 C3 115.16(16) . .
C4 O4 Cr1 113.27(11) . .
C3 N1 C5 113.64(14) . .
C3 N1 Cr1 104.06(10) . .
C5 N1 Cr1 106.96(11) . .
C3 N1 H1 109.4(14) . .
C5 N1 H1 104.9(14) . .
Cr1 N1 H1 118.2(14) . .
N1 C5 C5 108.44(12) . 2_665
N1 C5 H5A 110.0 . .
C5 C5 H5A 110.0 2_665 .
N1 C5 H5B 110.0 . .
C5 C5 H5B 110.0 2_665 .
H5A C5 H5B 108.4 . .
C12 P1 C12 104.98(12) . 2_565
C12 P1 C6 111.97(8) . 2_565
C12 P1 C6 111.04(8) 2_565 2_565
C12 P1 C6 111.04(8) . .
C12 P1 C6 111.97(8) 2_565 .
C6 P1 C6 105.97(12) 2_565 .
C11 C6 C7 120.12(17) . .
C11 C6 P1 120.91(14) . .
C7 C6 P1 118.77(14) . .
C8 C7 C6 119.71(19) . .
C8 C7 H7A 120.1 . .
C6 C7 H7A 120.1 . .
C7 C8 C9 120.09(19) . .
C7 C8 H8A 120.0 . .
C9 C8 H8A 120.0 . .
C10 C9 C8 120.12(18) . .
C10 C9 H9A 119.9 . .
C8 C9 H9A 119.9 . .
C9 C10 C11 120.41(18) . .
C9 C10 H10A 119.5 . .
C11 C10 H10A 120.1 . .
C10 C11 C6 119.52(18) . .
C10 C11 H11A 120.2 . .
C6 C11 H11A 120.2 . .
C13 C12 C17 120.51(17) . .
C13 C12 P1 117.71(13) . .
C17 C12 P1 121.58(14) . .
C14 C13 C12 120.18(17) . .
C14 C13 H13A 119.9 . .
C12 C13 H13A 119.9 . .
C13 C14 C15 119.56(17) . .
C13 C14 H14A 120.2 . .
C15 C14 H14A 120.2 . .
C16 C15 C14 120.45(18) . .
C16 C15 H15A 119.8 . .
C14 C15 H15A 119.8 . .
C15 C16 C17 120.54(17) . .
C15 C16 H16A 119.7 . .
C17 C16 H16A 119.7 . .
C16 C17 C12 118.75(17) . .
C16 C17 H17A 120.6 . .
C12 C17 H17A 120.6 . .
H5C O5 H5D 104(2) . .

loop_
_geom_bond_atom_site_label_1
_geom_bond_atom_site_label_2
_geom_bond_distance
_geom_bond_site_symmetry_2
Cr1 O1 1.9610(12) 2_665
Cr1 O1 1.9610(12) .
Cr1 O4 1.9771(12) .
Cr1 O4 1.9771(12) 2_665
Cr1 N1 2.0426(15) 2_665
Cr1 N1 2.0426(15) .
O1 C1 1.295(2) .
O2 C1 1.227(2) .
C1 C2 1.534(3) .
C2 C3 1.525(3) .
C2 H2A 0.9900 .
C2 H2B 0.9900 .
C3 N1 1.480(2) .
C3 C4 1.535(3) .
C3 H3A 1.0000 .
O3 C4 1.229(2) .
C4 O4 1.293(2) .
N1 C5 1.495(2) .
N1 H1 0.855(15) .
C5 C5 1.511(4) 2_665
C5 H5A 0.9900 .
C5 H5B 0.9900 .
P1 C12 1.7907(19) .
P1 C12 1.7907(19) 2_565
P1 C6 1.7938(18) 2_565
P1 C6 1.7938(18) .
C6 C11 1.386(3) .
C6 C7 1.396(3) .
C7 C8 1.381(3) .
C7 H7A 0.9500 .
C8 C9 1.383(3) .
C8 H8A 0.9500 .
C9 C10 1.381(3) .
C9 H9A 0.9500 .
C10 C11 1.384(3) .
C10 H10A 0.9501 .
C11 H11A 0.9500 .
C12 C13 1.388(3) .
C12 C17 1.397(3) .
C13 C14 1.383(3) .
C13 H13A 0.9500 .
C14 C15 1.387(3) .
C14 H14A 0.9500 .
C15 C16 1.383(3) .
C15 H15A 0.9500 .
C16 C17 1.391(3) .
C16 H16A 0.9500 .
C17 H17A 0.9500 .
O5 H5C 0.846(16) .
O5 H5D 0.816(16) .

loop_
_geom_hbond_atom_site_label_D
_geom_hbond_atom_site_label_H
_geom_hbond_atom_site_label_A
_geom_hbond_distance_DH
_geom_hbond_distance_HA
_geom_hbond_distance_DA
_geom_hbond_angle_DHA
_geom_hbond_site_symmetry_A
N1 H1 O5 0.855(15) 2.245(17) 3.004(2) 148.1(19) 3_466
O5 H5C O2 0.846(16) 1.992(16) 2.834(2) 174(2) 3_567
O5 H5D O3 0.816(16) 2.147(16) 2.961(2) 175(2) .
